data_4120486
loop_
_publ_author_name
'Lagaditis, Paraskevi O.'
'Sues, Peter E.'
'Sonnenberg, Jessica F.'
'Wan, Kai Yang'
'Lough, Alan J.'
'Morris, Robert H.'

_publ_section_title
;
 Iron(II) Complexes Containing Unsymmetrical P-N-P' Pincer Ligands for the
 Catalytic Asymmetric Hydrogenation of Ketones and Imines.
;
_journal_issue 4
_journal_name_full 'Journal of the American Chemical Society'
_journal_page_first 1367
_journal_page_last 1380
_journal_paper_doi 10.1021/ja4082233
_journal_volume 136
_journal_year 2014
_chemical_formula_moiety 'C24 H33 Fe N O2 P2'
_chemical_formula_sum 'C24 H33 Fe N O2 P2'
_chemical_formula_weight 485.30
_chemical_name_systematic
; 
 ? 
;
_space_group_IT_number 14
_symmetry_cell_setting monoclinic
_symmetry_space_group_name_Hall '-P 2ybc'
_symmetry_space_group_name_H-M 'P 1 21/c 1'
_atom_sites_solution_hydrogens geom
_atom_sites_solution_primary direct
_atom_sites_solution_secondary difmap
_audit_creation_method SHELXL-97
_cell_angle_alpha 90.00
_cell_angle_beta 105.486(4)
_cell_angle_gamma 90.00
_cell_formula_units_Z 4
_cell_length_a 16.5256(10)
_cell_length_b 7.4552(5)
_cell_length_c 20.1351(13)
_cell_measurement_reflns_used 9795
_cell_measurement_temperature 147(2)
_cell_measurement_theta_max 66.55
_cell_measurement_theta_min 2.77
_cell_volume 2390.6(3)
_computing_cell_refinement APEX2
_computing_data_collection 'APEX2 (Bruker, 2007)'
_computing_data_reduction 'SAINT (Bruker, 2007)'
_computing_molecular_graphics 'PLATON (Spek, 2009)'
_computing_publication_material 'SHELXTL (Sheldrick, 2008)'
_computing_structure_refinement 'SHELXL-97 (Sheldrick, 2008)'
_computing_structure_solution 'SHELXS-97 (Sheldrick, 2008)'
_diffrn_ambient_temperature 147(2)
_diffrn_measured_fraction_theta_full 0.972
_diffrn_measured_fraction_theta_max 0.972
_diffrn_measurement_device_type 'Bruker Kappa APEX-DUO CCD'
_diffrn_measurement_method '\f and \w scans'
_diffrn_radiation_monochromator graphite
_diffrn_radiation_source 'Bruker ImuS'
_diffrn_radiation_type CuK\a
_diffrn_radiation_wavelength 1.54178
_diffrn_reflns_av_R_equivalents 0.0348
_diffrn_reflns_av_sigmaI/netI 0.0321
_diffrn_reflns_limit_h_max 19
_diffrn_reflns_limit_h_min -19
_diffrn_reflns_limit_k_max 8
_diffrn_reflns_limit_k_min -6
_diffrn_reflns_limit_l_max 23
_diffrn_reflns_limit_l_min -22
_diffrn_reflns_number 15670
_diffrn_reflns_theta_full 66.55
_diffrn_reflns_theta_max 66.55
_diffrn_reflns_theta_min 2.77
_exptl_absorpt_coefficient_mu 6.479
_exptl_absorpt_correction_T_max 0.7528
_exptl_absorpt_correction_T_min 0.5673
_exptl_absorpt_correction_type multi-scan
_exptl_absorpt_process_details 'SADABS (Sheldrick, 1996)'
_exptl_crystal_colour red
_exptl_crystal_density_diffrn 1.348
_exptl_crystal_density_method 'not measured'
_exptl_crystal_description plate
_exptl_crystal_F_000 1024
_exptl_crystal_size_max 0.13
_exptl_crystal_size_mid 0.08
_exptl_crystal_size_min 0.04
_refine_diff_density_max 0.673
_refine_diff_density_min -0.489
_refine_diff_density_rms 0.052
_refine_ls_extinction_method none
_refine_ls_goodness_of_fit_ref 1.043
_refine_ls_hydrogen_treatment mixed
_refine_ls_matrix_type full
_refine_ls_number_parameters 279
_refine_ls_number_reflns 4099
_refine_ls_number_restraints 0
_refine_ls_restrained_S_all 1.043
_refine_ls_R_factor_all 0.0362
_refine_ls_R_factor_gt 0.0322
_refine_ls_shift/su_max 0.001
_refine_ls_shift/su_mean 0.000
_refine_ls_structure_factor_coef Fsqd
_refine_ls_weighting_details 'calc w=1/[\s^2^(Fo^2^)+(0.0394P)^2^+1.7066P] where P=(Fo^2^+2Fc^2^)/3'
_refine_ls_weighting_scheme calc
_refine_ls_wR_factor_gt 0.0808
_refine_ls_wR_factor_ref 0.0836
_reflns_number_gt 3757
_reflns_number_total 4099
_reflns_threshold_expression I>2\s(I)
_cod_data_source_file ja4082233_si_002.cif
_cod_data_source_block 9
_cod_depositor_comments
;
The following automatic conversions were performed:

'_symmetry_cell_setting' value 'Monoclinic' changed to 'monoclinic'
according to
/usr/data/users/saulius/automatic-downloads/current/ACS/lib/dictionaries/cif_core.dic
dictionary named 'cif_core.dic' version 2.4.2 from 2011-04-26.

Automatic conversion script
Id: cif_fix_values 2281 2013-09-26 08:29:07Z andrius 
;
_cod_original_sg_symbol_H-M 'P 21/c'
_cod_database_code 4120486

loop_
_symmetry_equiv_pos_as_xyz
'x, y, z'
'-x, y+1/2, -z+1/2'
'-x, -y, -z'
'x, -y-1/2, z-1/2'

loop_
_atom_site_label
_atom_site_type_symbol
_atom_site_fract_x
_atom_site_fract_y
_atom_site_fract_z
_atom_site_U_iso_or_equiv
_atom_site_adp_type
_atom_site_occupancy
_atom_site_symmetry_multiplicity
_atom_site_calc_flag
_atom_site_refinement_flags
Fe1 Fe 0.307610(19) 0.49149(4) 0.452004(16) 0.01899(11) Uani 1 1 d .
P1 P 0.21894(3) 0.35582(7) 0.49994(3) 0.02215(14) Uani 1 1 d .
P2 P 0.30549(3) 0.42924(7) 0.34610(3) 0.01991(13) Uani 1 1 d .
O1 O 0.44037(10) 0.7179(2) 0.53609(9) 0.0359(4) Uani 1 1 d .
O2 O 0.20027(10) 0.7976(2) 0.40202(9) 0.0341(4) Uani 1 1 d .
N1 N 0.37591(12) 0.2534(2) 0.47491(9) 0.0237(4) Uani 1 1 d .
C1 C 0.27202(14) 0.1422(3) 0.53212(12) 0.0270(5) Uani 1 1 d .
H1A H 0.2631 0.1122 0.5776 0.032 Uiso 1 1 calc R
H1B H 0.2489 0.0436 0.4997 0.032 Uiso 1 1 calc R
C2 C 0.36482(14) 0.1655(3) 0.53846(12) 0.0284(5) Uani 1 1 d .
H2A H 0.3908 0.2402 0.5792 0.034 Uiso 1 1 calc R
H2B H 0.3929 0.0470 0.5446 0.034 Uiso 1 1 calc R
C3 C 0.36235(14) 0.1234(3) 0.41687(12) 0.0267(5) Uani 1 1 d .
H3A H 0.3065 0.0665 0.4092 0.032 Uiso 1 1 calc R
H3B H 0.4055 0.0280 0.4282 0.032 Uiso 1 1 calc R
C4 C 0.36774(14) 0.2216(3) 0.35212(11) 0.0257(5) Uani 1 1 d .
H4A H 0.3451 0.1456 0.3110 0.031 Uiso 1 1 calc R
H4B H 0.4269 0.2508 0.3547 0.031 Uiso 1 1 calc R
C5 C 0.39113(12) 0.6244(3) 0.50465(10) 0.0177(4) Uani 1 1 d .
C6 C 0.24359(14) 0.6737(3) 0.42345(11) 0.0247(5) Uani 1 1 d .
C7 C 0.19436(15) 0.4584(3) 0.57656(12) 0.0322(5) Uani 1 1 d .
H7A H 0.1473 0.3899 0.5871 0.039 Uiso 1 1 calc R
C8 C 0.16764(18) 0.6545(4) 0.56320(15) 0.0451(7) Uani 1 1 d .
H8A H 0.1523 0.7030 0.6034 0.068 Uiso 1 1 calc R
H8B H 0.1192 0.6619 0.5227 0.068 Uiso 1 1 calc R
H8C H 0.2143 0.7242 0.5549 0.068 Uiso 1 1 calc R
C9 C 0.27032(19) 0.4501(4) 0.63895(13) 0.0448(7) Uani 1 1 d .
H9A H 0.2590 0.5197 0.6768 0.067 Uiso 1 1 calc R
H9B H 0.3193 0.5002 0.6268 0.067 Uiso 1 1 calc R
H9C H 0.2816 0.3250 0.6534 0.067 Uiso 1 1 calc R
C10 C 0.11664(14) 0.2709(3) 0.44617(12) 0.0285(5) Uani 1 1 d .
H10A H 0.1304 0.1929 0.4103 0.034 Uiso 1 1 calc R
C11 C 0.06878(16) 0.1516(3) 0.48419(14) 0.0384(6) Uani 1 1 d .
H11A H 0.0200 0.0993 0.4511 0.058 Uiso 1 1 calc R
H11B H 0.0499 0.2235 0.5180 0.058 Uiso 1 1 calc R
H11C H 0.1057 0.0554 0.5080 0.058 Uiso 1 1 calc R
C12 C 0.06089(16) 0.4205(4) 0.40686(14) 0.0412(6) Uani 1 1 d .
H12A H 0.0120 0.3680 0.3739 0.062 Uiso 1 1 calc R
H12B H 0.0928 0.4927 0.3820 0.062 Uiso 1 1 calc R
H12C H 0.0421 0.4970 0.4394 0.062 Uiso 1 1 calc R
C13 C 0.20583(13) 0.3827(3) 0.28294(11) 0.0257(5) Uani 1 1 d .
C14 C 0.15719(15) 0.5238(3) 0.24841(13) 0.0356(6) Uani 1 1 d .
H14A H 0.1787 0.6427 0.2542 0.043 Uiso 1 1 calc R
C15 C 0.07739(17) 0.4920(4) 0.20557(15) 0.0473(7) Uani 1 1 d .
H15A H 0.0446 0.5895 0.1825 0.057 Uiso 1 1 calc R
C16 C 0.04538(17) 0.3207(5) 0.19631(15) 0.0509(8) Uani 1 1 d .
H16A H -0.0090 0.2997 0.1666 0.061 Uiso 1 1 calc R
C17 C 0.09257(17) 0.1800(4) 0.23025(14) 0.0459(7) Uani 1 1 d .
H17A H 0.0705 0.0616 0.2240 0.055 Uiso 1 1 calc R
C18 C 0.17221(15) 0.2096(3) 0.27360(13) 0.0347(6) Uani 1 1 d .
H18A H 0.2041 0.1115 0.2971 0.042 Uiso 1 1 calc R
C19 C 0.35754(13) 0.5778(3) 0.29740(11) 0.0213(4) Uani 1 1 d .
C20 C 0.34755(15) 0.5608(3) 0.22665(11) 0.0273(5) Uani 1 1 d .
H20A H 0.3099 0.4735 0.2012 0.033 Uiso 1 1 calc R
C21 C 0.39210(15) 0.6702(3) 0.19314(12) 0.0295(5) Uani 1 1 d .
H21A H 0.3850 0.6571 0.1450 0.035 Uiso 1 1 calc R
C22 C 0.44665(14) 0.7980(3) 0.22958(12) 0.0282(5) Uani 1 1 d .
H22A H 0.4768 0.8733 0.2066 0.034 Uiso 1 1 calc R
C23 C 0.45714(14) 0.8159(3) 0.29963(12) 0.0293(5) Uani 1 1 d .
H23A H 0.4948 0.9033 0.3249 0.035 Uiso 1 1 calc R
C24 C 0.41253(14) 0.7060(3) 0.33329(11) 0.0257(5) Uani 1 1 d .
H24A H 0.4200 0.7194 0.3815 0.031 Uiso 1 1 calc R
H1N H 0.4267(16) 0.285(3) 0.4815(12) 0.028(7) Uiso 1 1 d .

loop_
_atom_site_aniso_label
_atom_site_aniso_U_11
_atom_site_aniso_U_22
_atom_site_aniso_U_33
_atom_site_aniso_U_23
_atom_site_aniso_U_13
_atom_site_aniso_U_12
Fe1 0.02026(18) 0.01639(18) 0.02169(19) 0.00134(12) 0.00798(13) -0.00040(12)
P1 0.0208(3) 0.0218(3) 0.0248(3) 0.0035(2) 0.0076(2) -0.0023(2)
P2 0.0199(3) 0.0184(3) 0.0218(3) -0.0008(2) 0.0063(2) -0.0020(2)
O1 0.0268(9) 0.0397(10) 0.0403(10) -0.0057(8) 0.0072(7) -0.0019(8)
O2 0.0342(9) 0.0237(8) 0.0429(10) 0.0031(7) 0.0077(8) 0.0050(7)
N1 0.0221(10) 0.0219(9) 0.0281(10) 0.0012(7) 0.0083(8) -0.0011(8)
C1 0.0322(12) 0.0238(11) 0.0258(12) 0.0050(9) 0.0092(9) -0.0024(9)
C2 0.0310(12) 0.0263(11) 0.0272(12) 0.0084(9) 0.0067(10) 0.0059(9)
C3 0.0308(12) 0.0181(10) 0.0331(13) -0.0006(9) 0.0116(10) 0.0017(9)
C4 0.0280(11) 0.0233(11) 0.0286(12) -0.0012(9) 0.0123(9) 0.0009(9)
C5 0.0203(10) 0.0174(10) 0.0174(10) 0.0006(8) 0.0088(8) 0.0052(8)
C6 0.0256(11) 0.0236(11) 0.0258(12) -0.0014(9) 0.0085(9) -0.0048(9)
C7 0.0344(13) 0.0354(12) 0.0314(13) -0.0041(10) 0.0169(10) -0.0099(11)
C8 0.0466(16) 0.0480(16) 0.0440(16) -0.0085(13) 0.0176(13) 0.0140(13)
C9 0.0673(19) 0.0340(13) 0.0289(14) -0.0037(11) 0.0055(13) -0.0040(13)
C10 0.0248(11) 0.0309(12) 0.0302(12) 0.0003(10) 0.0077(9) -0.0054(9)
C11 0.0322(13) 0.0381(14) 0.0438(15) 0.0068(11) 0.0084(11) -0.0117(11)
C12 0.0287(13) 0.0402(15) 0.0481(16) 0.0092(12) -0.0014(11) -0.0088(11)
C13 0.0239(11) 0.0321(12) 0.0216(11) -0.0043(9) 0.0069(9) -0.0042(9)
C14 0.0321(13) 0.0387(14) 0.0333(14) -0.0008(11) 0.0042(11) -0.0019(11)
C15 0.0330(14) 0.064(2) 0.0379(15) 0.0014(13) -0.0030(12) 0.0050(13)
C16 0.0281(14) 0.076(2) 0.0428(16) -0.0117(15) -0.0005(12) -0.0121(14)
C17 0.0372(15) 0.0539(17) 0.0446(16) -0.0158(13) 0.0072(12) -0.0206(13)
C18 0.0326(13) 0.0377(13) 0.0338(13) -0.0067(11) 0.0088(11) -0.0096(11)
C19 0.0216(10) 0.0192(10) 0.0240(11) 0.0011(8) 0.0080(9) 0.0020(8)
C20 0.0352(12) 0.0221(11) 0.0251(12) -0.0018(9) 0.0090(10) 0.0002(10)
C21 0.0412(13) 0.0280(12) 0.0239(12) 0.0025(9) 0.0169(10) 0.0063(10)
C22 0.0279(12) 0.0273(12) 0.0349(13) 0.0086(10) 0.0180(10) 0.0049(9)
C23 0.0272(12) 0.0280(12) 0.0324(13) 0.0034(10) 0.0077(10) -0.0053(9)
C24 0.0267(11) 0.0285(11) 0.0227(11) 0.0007(9) 0.0078(9) -0.0034(9)

loop_
_atom_type_symbol
_atom_type_description
_atom_type_scat_dispersion_real
_atom_type_scat_dispersion_imag
_atom_type_scat_source
C C 0.0181 0.0091 'International Tables Vol C Tables 4.2.6.8 and 6.1.1.4'
H H 0.0000 0.0000 'International Tables Vol C Tables 4.2.6.8 and 6.1.1.4'
N N 0.0311 0.0180 'International Tables Vol C Tables 4.2.6.8 and 6.1.1.4'
O O 0.0492 0.0322 'International Tables Vol C Tables 4.2.6.8 and 6.1.1.4'
P P 0.2955 0.4335 'International Tables Vol C Tables 4.2.6.8 and 6.1.1.4'
Fe Fe -1.1336 3.1974 'International Tables Vol C Tables 4.2.6.8 and 6.1.1.4'

loop_
_geom_angle_atom_site_label_1
_geom_angle_atom_site_label_2
_geom_angle_atom_site_label_3
_geom_angle
C6 Fe1 C5 93.94(9)
C6 Fe1 N1 172.41(9)
C5 Fe1 N1 93.07(8)
C6 Fe1 P2 89.62(7)
C5 Fe1 P2 120.34(6)
N1 Fe1 P2 84.34(5)
C6 Fe1 P1 95.00(7)
C5 Fe1 P1 119.37(6)
N1 Fe1 P1 84.06(5)
P2 Fe1 P1 119.55(2)
C1 P1 C10 100.56(10)
C1 P1 C7 104.56(11)
C10 P1 C7 104.88(11)
C1 P1 Fe1 103.89(7)
C10 P1 Fe1 120.60(8)
C7 P1 Fe1 119.48(8)
C13 P2 C19 101.92(10)
C13 P2 C4 105.66(10)
C19 P2 C4 102.03(9)
C13 P2 Fe1 119.96(7)
C19 P2 Fe1 120.50(7)
C4 P2 Fe1 104.60(7)
C3 N1 C2 111.10(17)
C3 N1 Fe1 114.90(13)
C2 N1 Fe1 112.34(13)
C3 N1 H1N 103.7(17)
C2 N1 H1N 109.3(17)
Fe1 N1 H1N 104.7(17)
C2 C1 P1 107.79(15)
C2 C1 H1A 110.1
P1 C1 H1A 110.1
C2 C1 H1B 110.1
P1 C1 H1B 110.1
H1A C1 H1B 108.5
N1 C2 C1 109.36(17)
N1 C2 H2A 109.8
C1 C2 H2A 109.8
N1 C2 H2B 109.8
C1 C2 H2B 109.8
H2A C2 H2B 108.3
N1 C3 C4 109.20(17)
N1 C3 H3A 109.8
C4 C3 H3A 109.8
N1 C3 H3B 109.8
C4 C3 H3B 109.8
H3A C3 H3B 108.3
C3 C4 P2 107.56(14)
C3 C4 H4A 110.2
P2 C4 H4A 110.2
C3 C4 H4B 110.2
P2 C4 H4B 110.2
H4A C4 H4B 108.5
O1 C5 Fe1 175.29(18)
O2 C6 Fe1 178.0(2)
C9 C7 C8 108.6(2)
C9 C7 P1 110.67(18)
C8 C7 P1 111.32(18)
C9 C7 H7A 108.7
C8 C7 H7A 108.7
P1 C7 H7A 108.7
C7 C8 H8A 109.5
C7 C8 H8B 109.5
H8A C8 H8B 109.5
C7 C8 H8C 109.5
H8A C8 H8C 109.5
H8B C8 H8C 109.5
C7 C9 H9A 109.5
C7 C9 H9B 109.5
H9A C9 H9B 109.5
C7 C9 H9C 109.5
H9A C9 H9C 109.5
H9B C9 H9C 109.5
C11 C10 C12 111.4(2)
C11 C10 P1 114.78(17)
C12 C10 P1 112.49(16)
C11 C10 H10A 105.8
C12 C10 H10A 105.8
P1 C10 H10A 105.8
C10 C11 H11A 109.5
C10 C11 H11B 109.5
H11A C11 H11B 109.5
C10 C11 H11C 109.5
H11A C11 H11C 109.5
H11B C11 H11C 109.5
C10 C12 H12A 109.5
C10 C12 H12B 109.5
H12A C12 H12B 109.5
C10 C12 H12C 109.5
H12A C12 H12C 109.5
H12B C12 H12C 109.5
C14 C13 C18 118.3(2)
C14 C13 P2 119.83(17)
C18 C13 P2 121.45(18)
C15 C14 C13 120.4(2)
C15 C14 H14A 119.8
C13 C14 H14A 119.8
C16 C15 C14 120.6(3)
C16 C15 H15A 119.7
C14 C15 H15A 119.7
C17 C16 C15 119.6(2)
C17 C16 H16A 120.2
C15 C16 H16A 120.2
C16 C17 C18 120.5(3)
C16 C17 H17A 119.7
C18 C17 H17A 119.7
C17 C18 C13 120.5(3)
C17 C18 H18A 119.8
C13 C18 H18A 119.8
C24 C19 C20 118.6(2)
C24 C19 P2 118.28(16)
C20 C19 P2 123.05(16)
C21 C20 C19 120.6(2)
C21 C20 H20A 119.7
C19 C20 H20A 119.7
C22 C21 C20 120.2(2)
C22 C21 H21A 119.9
C20 C21 H21A 119.9
C21 C22 C23 119.7(2)
C21 C22 H22A 120.1
C23 C22 H22A 120.1
C22 C23 C24 120.1(2)
C22 C23 H23A 119.9
C24 C23 H23A 119.9
C19 C24 C23 120.8(2)
C19 C24 H24A 119.6
C23 C24 H24A 119.6

loop_
_geom_bond_atom_site_label_1
_geom_bond_atom_site_label_2
_geom_bond_distance
Fe1 C6 1.723(2)
Fe1 C5 1.797(2)
Fe1 N1 2.0880(18)
Fe1 P2 2.1735(6)
Fe1 P1 2.2038(6)
P1 C1 1.850(2)
P1 C10 1.858(2)
P1 C7 1.861(2)
P2 C13 1.825(2)
P2 C19 1.838(2)
P2 C4 1.845(2)
O1 C5 1.129(3)
O2 C6 1.178(3)
N1 C3 1.488(3)
N1 C2 1.492(3)
N1 H1N 0.85(3)
C1 C2 1.515(3)
C1 H1A 0.9900
C1 H1B 0.9900
C2 H2A 0.9900
C2 H2B 0.9900
C3 C4 1.519(3)
C3 H3A 0.9900
C3 H3B 0.9900
C4 H4A 0.9900
C4 H4B 0.9900
C7 C9 1.522(4)
C7 C8 1.530(4)
C7 H7A 1.0000
C8 H8A 0.9800
C8 H8B 0.9800
C8 H8C 0.9800
C9 H9A 0.9800
C9 H9B 0.9800
C9 H9C 0.9800
C10 C11 1.525(3)
C10 C12 1.526(3)
C10 H10A 1.0000
C11 H11A 0.9800
C11 H11B 0.9800
C11 H11C 0.9800
C12 H12A 0.9800
C12 H12B 0.9800
C12 H12C 0.9800
C13 C14 1.392(3)
C13 C18 1.397(3)
C14 C15 1.390(4)
C14 H14A 0.9500
C15 C16 1.376(4)
C15 H15A 0.9500
C16 C17 1.375(4)
C16 H16A 0.9500
C17 C18 1.389(3)
C17 H17A 0.9500
C18 H18A 0.9500
C19 C24 1.383(3)
C19 C20 1.395(3)
C20 C21 1.389(3)
C20 H20A 0.9500
C21 C22 1.380(3)
C21 H21A 0.9500
C22 C23 1.381(3)
C22 H22A 0.9500
C23 C24 1.393(3)
C23 H23A 0.9500
C24 H24A 0.9500

loop_
_geom_hbond_atom_site_label_D
_geom_hbond_atom_site_label_H
_geom_hbond_atom_site_label_A
_geom_hbond_distance_DH
_geom_hbond_distance_HA
_geom_hbond_distance_DA
_geom_hbond_angle_DHA
_geom_hbond_site_symmetry_A
N1 H1N O1 0.85(3) 2.32(3) 3.110(2) 156(2) 3_666

loop_
_geom_torsion_atom_site_label_1
_geom_torsion_atom_site_label_2
_geom_torsion_atom_site_label_3
_geom_torsion_atom_site_label_4
_geom_torsion
C6 Fe1 P1 C1 177.20(10)
C5 Fe1 P1 C1 -85.43(11)
N1 Fe1 P1 C1 4.76(9)
P2 Fe1 P1 C1 84.79(8)
C6 Fe1 P1 C10 65.74(11)
C5 Fe1 P1 C10 163.12(11)
N1 Fe1 P1 C10 -106.69(10)
P2 Fe1 P1 C10 -26.66(9)
C6 Fe1 P1 C7 -66.87(12)
C5 Fe1 P1 C7 30.51(12)
N1 Fe1 P1 C7 120.69(11)
P2 Fe1 P1 C7 -159.28(10)
C6 Fe1 P2 C13 -59.59(11)
C5 Fe1 P2 C13 -153.94(11)
N1 Fe1 P2 C13 115.81(10)
P1 Fe1 P2 C13 35.94(9)
C6 Fe1 P2 C19 68.45(11)
C5 Fe1 P2 C19 -25.89(11)
N1 Fe1 P2 C19 -116.14(9)
P1 Fe1 P2 C19 163.99(8)
C6 Fe1 P2 C4 -177.76(10)
C5 Fe1 P2 C4 87.90(10)
N1 Fe1 P2 C4 -2.35(9)
P1 Fe1 P2 C4 -82.22(8)
C5 Fe1 N1 C3 -143.76(15)
P2 Fe1 N1 C3 -23.56(14)
P1 Fe1 N1 C3 97.02(14)
C5 Fe1 N1 C2 87.93(15)
P2 Fe1 N1 C2 -151.86(15)
P1 Fe1 N1 C2 -31.29(14)
C10 P1 C1 C2 145.93(16)
C7 P1 C1 C2 -105.51(17)
Fe1 P1 C1 C2 20.51(16)
C3 N1 C2 C1 -77.1(2)
Fe1 N1 C2 C1 53.2(2)
P1 C1 C2 N1 -45.9(2)
C2 N1 C3 C4 175.76(17)
Fe1 N1 C3 C4 46.8(2)
N1 C3 C4 P2 -45.6(2)
C13 P2 C4 C3 -101.06(16)
C19 P2 C4 C3 152.73(15)
Fe1 P2 C4 C3 26.45(16)
C1 P1 C7 C9 46.6(2)
C10 P1 C7 C9 151.95(17)
Fe1 P1 C7 C9 -69.00(19)
C1 P1 C7 C8 167.52(18)
C10 P1 C7 C8 -87.11(19)
Fe1 P1 C7 C8 51.9(2)
C1 P1 C10 C11 56.4(2)
C7 P1 C10 C11 -51.9(2)
Fe1 P1 C10 C11 169.60(15)
C1 P1 C10 C12 -174.88(18)
C7 P1 C10 C12 76.8(2)
Fe1 P1 C10 C12 -61.7(2)
C19 P2 C13 C14 -51.0(2)
C4 P2 C13 C14 -157.25(19)
Fe1 P2 C13 C14 85.1(2)
C19 P2 C13 C18 136.20(19)
C4 P2 C13 C18 29.9(2)
Fe1 P2 C13 C18 -87.7(2)
C18 C13 C14 C15 -0.3(4)
P2 C13 C14 C15 -173.3(2)
C13 C14 C15 C16 -0.3(4)
C14 C15 C16 C17 0.6(5)
C15 C16 C17 C18 -0.1(4)
C16 C17 C18 C13 -0.5(4)
C14 C13 C18 C17 0.7(4)
P2 C13 C18 C17 173.64(19)
C13 P2 C19 C24 149.52(17)
C4 P2 C19 C24 -101.39(18)
Fe1 P2 C19 C24 13.7(2)
C13 P2 C19 C20 -34.0(2)
C4 P2 C19 C20 75.1(2)
Fe1 P2 C19 C20 -169.77(15)
C24 C19 C20 C21 0.2(3)
P2 C19 C20 C21 -176.33(17)
C19 C20 C21 C22 -0.3(3)
C20 C21 C22 C23 0.4(3)
C21 C22 C23 C24 -0.3(3)
C20 C19 C24 C23 -0.1(3)
P2 C19 C24 C23 176.57(17)
C22 C23 C24 C19 0.2(3)
